data_4130139
loop_
_publ_author_name
'Chen, Tsun-Ren'
'Wu, Fang-Siou'
'Lee, Hsiu-Pen'
'Chen, Kelvin H.-C.'

_publ_section_title
;
 Diiridium Bimetallic Complexes Function as a Redox Switch To Directly
 Split Carbonate into Carbon Monoxide and Oxygen.
;
_journal_issue 11
_journal_name_full 'Journal of the American Chemical Society'
_journal_page_first 3643
_journal_page_last 3646
_journal_paper_doi 10.1021/jacs.6b00715
_journal_volume 138
_journal_year 2016
_chemical_formula_moiety 'C33 H17 F4 Ir N2 O4'
_chemical_formula_sum 'C33 H17 F4 Ir N2 O4'
_chemical_formula_weight 773.69
_space_group_IT_number 14
_space_group_name_Hall '-P 2ybc'
_space_group_name_H-M_alt 'P 1 21/c 1'
_symmetry_cell_setting monoclinic
_symmetry_Int_Tables_number 14
_symmetry_space_group_name_H-M 'P 1 21/c 1'
_atom_sites_solution_hydrogens geom
_atom_sites_solution_primary direct
_atom_sites_solution_secondary difmap
_audit_creation_method SHELXL-97
_cell_angle_alpha 90.00
_cell_angle_beta 102.559(4)
_cell_angle_gamma 90.00
_cell_formula_units_Z 4
_cell_length_a 15.8657(17)
_cell_length_b 20.210(2)
_cell_length_c 8.2946(8)
_cell_measurement_reflns_used 9995
_cell_measurement_temperature 150(2)
_cell_measurement_theta_max 26.39
_cell_measurement_theta_min 3.22
_cell_volume 2596.0(5)
_computing_cell_refinement 'SAINT V7.34A (Bruker AXS, 2006)'
_computing_data_collection 'APEX2 (Bruker AXS, 2010)'
_computing_data_reduction 'SAINT V7.34A (Bruker AXS, 2006)'
_computing_molecular_graphics 'SHELXTL (Sheldrick, 2008)'
_computing_publication_material SHELXTL
_computing_structure_refinement 'SHELXL-97 (Sheldrick, 2008)'
_computing_structure_solution 'SHELXS-97 (Sheldrick, 2008)'
_diffrn_ambient_temperature 150(2)
_diffrn_measured_fraction_theta_full 0.995
_diffrn_measured_fraction_theta_max 0.995
_diffrn_measurement_device_type 'Bruker APEX-II CCD'
_diffrn_measurement_method '\f and \w scans'
_diffrn_radiation_monochromator graphite
_diffrn_radiation_probe x-ray
_diffrn_radiation_type MoK\a
_diffrn_radiation_wavelength 0.71073
_diffrn_reflns_av_R_equivalents 0.1062
_diffrn_reflns_av_sigmaI/netI 0.0683
_diffrn_reflns_limit_h_max 19
_diffrn_reflns_limit_h_min -19
_diffrn_reflns_limit_k_max 25
_diffrn_reflns_limit_k_min -25
_diffrn_reflns_limit_l_max 10
_diffrn_reflns_limit_l_min -9
_diffrn_reflns_number 29664
_diffrn_reflns_theta_full 26.41
_diffrn_reflns_theta_max 26.41
_diffrn_reflns_theta_min 3.22
_diffrn_source 'fine-focus sealed tube'
_exptl_absorpt_coefficient_mu 5.218
_exptl_absorpt_correction_T_max 0.7804
_exptl_absorpt_correction_T_min 0.2778
_exptl_absorpt_correction_type multi-scan
_exptl_absorpt_process_details 'SADABS V2012/1 (Bruker AXS Inc.)'
_exptl_crystal_colour yellow
_exptl_crystal_density_diffrn 1.980
_exptl_crystal_density_method 'not measured'
_exptl_crystal_description parallelepiped
_exptl_crystal_F_000 1496
_exptl_crystal_size_max 0.33
_exptl_crystal_size_mid 0.10
_exptl_crystal_size_min 0.05
_refine_diff_density_max 7.126
_refine_diff_density_min -4.322
_refine_diff_density_rms 0.367
_refine_ls_extinction_method none
_refine_ls_goodness_of_fit_ref 1.083
_refine_ls_hydrogen_treatment constr
_refine_ls_matrix_type full
_refine_ls_number_parameters 391
_refine_ls_number_reflns 5311
_refine_ls_number_restraints 0
_refine_ls_restrained_S_all 1.083
_refine_ls_R_factor_all 0.0964
_refine_ls_R_factor_gt 0.0731
_refine_ls_shift/su_max 0.001
_refine_ls_shift/su_mean 0.000
_refine_ls_structure_factor_coef Fsqd
_refine_ls_weighting_details 'calc w=1/[\s^2^(Fo^2^)+(0.1370P)^2^+17.8410P] where P=(Fo^2^+2Fc^2^)/3'
_refine_ls_weighting_scheme calc
_refine_ls_wR_factor_gt 0.1817
_refine_ls_wR_factor_ref 0.2109
_reflns_number_gt 4044
_reflns_number_total 5311
_reflns_threshold_expression >2sigma(I)
_cod_data_source_file ja6b00715_si_003.cif
_cod_data_source_block fuoba
_cod_original_sg_symbol_H-M 'P 21/c'
_cod_database_code 4130139

loop_
_symmetry_equiv_pos_as_xyz
'x, y, z'
'-x, y+1/2, -z+1/2'
'-x, -y, -z'
'x, -y-1/2, z-1/2'

loop_
_atom_site_label
_atom_site_type_symbol
_atom_site_fract_x
_atom_site_fract_y
_atom_site_fract_z
_atom_site_U_iso_or_equiv
_atom_site_adp_type
_atom_site_occupancy
_atom_site_symmetry_multiplicity
_atom_site_calc_flag
_atom_site_refinement_flags
Ir Ir 0.73783(2) 0.546516(18) 0.59947(5) 0.02044(19) Uani 1 1 d .
F1 F 0.4969(4) 0.7792(3) 0.6798(9) 0.0345(15) Uani 1 1 d .
F2 F 0.7685(4) 0.6812(3) 0.8529(8) 0.0331(15) Uani 1 1 d .
F3 F 0.9680(5) 0.7301(4) 0.2862(9) 0.0417(17) Uani 1 1 d .
F4 F 0.7048(4) 0.6173(3) 0.2203(8) 0.0361(16) Uani 1 1 d .
O1 O 0.4887(5) 0.5595(4) 0.3318(10) 0.0268(17) Uani 1 1 d .
O2 O 0.9705(5) 0.6154(4) 0.8622(10) 0.0273(16) Uani 1 1 d .
O3 O 0.7941(5) 0.4498(3) 0.5630(10) 0.0247(17) Uani 1 1 d .
O4 O 0.7015(5) 0.4566(3) 0.7229(11) 0.0248(17) Uani 1 1 d .
N1 N 0.6269(6) 0.5317(5) 0.4248(11) 0.0216(18) Uani 1 1 d .
N2 N 0.8426(5) 0.5629(4) 0.7829(10) 0.0194(17) Uani 1 1 d .
C1 C 0.5909(7) 0.4844(5) 0.3069(12) 0.021(2) Uani 1 1 d .
C2 C 0.6233(8) 0.4284(5) 0.2457(14) 0.028(2) Uani 1 1 d .
H2A H 0.6816 0.4149 0.2838 0.034 Uiso 1 1 calc R
C3 C 0.5668(7) 0.3931(5) 0.1266(14) 0.028(2) Uani 1 1 d .
H3A H 0.5877 0.3555 0.0786 0.033 Uiso 1 1 calc R
C4 C 0.4804(7) 0.4105(5) 0.0743(14) 0.027(2) Uani 1 1 d .
H4A H 0.4436 0.3839 -0.0061 0.032 Uiso 1 1 calc R
C5 C 0.4463(7) 0.4662(5) 0.1375(14) 0.023(2) Uani 1 1 d .
H5A H 0.3874 0.4787 0.1025 0.028 Uiso 1 1 calc R
C6 C 0.5038(7) 0.5019(5) 0.2540(14) 0.026(2) Uani 1 1 d .
C7 C 0.5644(6) 0.5746(5) 0.4309(13) 0.022(2) Uani 1 1 d .
C8 C 0.5833(6) 0.6285(5) 0.5475(12) 0.020(2) Uani 1 1 d .
C9 C 0.5235(7) 0.6800(5) 0.5550(13) 0.024(2) Uani 1 1 d .
H9A H 0.4671 0.6805 0.4864 0.029 Uiso 1 1 calc R
C10 C 0.5519(7) 0.7281(5) 0.6661(14) 0.027(2) Uani 1 1 d .
C11 C 0.6328(7) 0.7299(5) 0.7681(15) 0.029(2) Uani 1 1 d .
H11A H 0.6499 0.7646 0.8455 0.035 Uiso 1 1 calc R
C12 C 0.6879(7) 0.6782(5) 0.7522(13) 0.024(2) Uani 1 1 d .
C13 C 0.6684(7) 0.6256(6) 0.6439(13) 0.028(2) Uani 1 1 d .
C14 C 0.8765(7) 0.5485(5) 0.9475(13) 0.022(2) Uani 1 1 d .
C15 C 0.8432(8) 0.5082(6) 1.0560(15) 0.031(2) Uani 1 1 d .
H15A H 0.7896 0.4857 1.0234 0.037 Uiso 1 1 calc R
C16 C 0.8946(8) 0.5031(6) 1.2167(14) 0.032(3) Uani 1 1 d .
H16A H 0.8749 0.4774 1.2970 0.038 Uiso 1 1 calc R
C17 C 0.9736(8) 0.5352(6) 1.2594(14) 0.031(3) Uani 1 1 d .
H17A H 1.0067 0.5306 1.3690 0.037 Uiso 1 1 calc R
C18 C 1.0067(8) 0.5741(6) 1.1482(14) 0.030(2) Uani 1 1 d .
H18A H 1.0614 0.5952 1.1773 0.036 Uiso 1 1 calc R
C19 C 0.9539(7) 0.5794(6) 0.9932(13) 0.026(2) Uani 1 1 d .
C20 C 0.9012(7) 0.6027(5) 0.7379(14) 0.026(2) Uani 1 1 d .
C21 C 0.8845(6) 0.6295(5) 0.5744(12) 0.022(2) Uani 1 1 d .
C22 C 0.9410(7) 0.6705(5) 0.5119(14) 0.028(2) Uani 1 1 d .
H22A H 0.9951 0.6835 0.5783 0.034 Uiso 1 1 calc R
C23 C 0.9157(8) 0.6911(5) 0.3531(15) 0.030(2) Uani 1 1 d .
C24 C 0.8359(8) 0.6748(6) 0.2539(14) 0.029(2) Uani 1 1 d .
H24A H 0.8191 0.6904 0.1435 0.035 Uiso 1 1 calc R
C25 C 0.7819(7) 0.6351(5) 0.3223(13) 0.025(2) Uani 1 1 d .
C26 C 0.8034(7) 0.6087(6) 0.4824(15) 0.029(2) Uani 1 1 d .
C27 C 0.7512(7) 0.4212(5) 0.6526(16) 0.0281(18) Uani 1 1 d .
C28 C 0.7561(7) 0.3503(5) 0.6707(16) 0.0281(18) Uani 1 1 d .
C29 C 0.8249(7) 0.3139(5) 0.6344(16) 0.033(3) Uani 1 1 d .
H29A H 0.8687 0.3363 0.5940 0.039 Uiso 1 1 calc R
C30 C 0.8305(8) 0.2454(5) 0.6561(17) 0.036(3) Uani 1 1 d .
H30A H 0.8755 0.2211 0.6242 0.043 Uiso 1 1 calc R
C31 C 0.7698(8) 0.2134(6) 0.7245(17) 0.040(3) Uani 1 1 d .
H31A H 0.7731 0.1667 0.7378 0.049 Uiso 1 1 calc R
C32 C 0.7045(8) 0.2474(6) 0.7740(16) 0.037(3) Uani 1 1 d .
H32A H 0.6627 0.2242 0.8189 0.044 Uiso 1 1 calc R
C33 C 0.7003(8) 0.3159(6) 0.7576(14) 0.034(3) Uani 1 1 d .
H33A H 0.6602 0.3402 0.8043 0.041 Uiso 1 1 calc R

loop_
_atom_site_aniso_label
_atom_site_aniso_U_11
_atom_site_aniso_U_22
_atom_site_aniso_U_33
_atom_site_aniso_U_23
_atom_site_aniso_U_13
_atom_site_aniso_U_12
Ir 0.0196(3) 0.0144(3) 0.0268(3) 0.00027(14) 0.00390(18) 0.00048(14)
F1 0.034(4) 0.022(3) 0.047(4) -0.002(3) 0.007(3) 0.014(3)
F2 0.030(4) 0.028(4) 0.037(4) -0.007(3) -0.001(3) 0.002(3)
F3 0.041(4) 0.037(4) 0.050(4) 0.010(3) 0.017(3) -0.009(3)
F4 0.035(4) 0.033(4) 0.038(4) 0.001(3) 0.003(3) 0.000(3)
O1 0.023(4) 0.020(4) 0.037(4) -0.001(3) 0.004(3) 0.000(3)
O2 0.027(4) 0.018(4) 0.036(4) -0.002(3) 0.003(3) -0.001(3)
O3 0.024(4) 0.014(4) 0.036(4) 0.003(3) 0.007(3) 0.003(3)
O4 0.022(4) 0.010(3) 0.042(5) 0.005(3) 0.007(3) -0.005(3)
N1 0.018(4) 0.024(4) 0.022(4) 0.000(4) 0.003(3) -0.002(4)
N2 0.009(4) 0.026(4) 0.021(4) -0.002(4) -0.004(3) 0.005(3)
C1 0.026(5) 0.016(5) 0.018(5) -0.002(4) 0.001(4) -0.003(4)
C2 0.033(6) 0.016(5) 0.035(6) 0.002(5) 0.008(5) 0.003(5)
C3 0.038(6) 0.011(5) 0.034(6) -0.006(4) 0.009(5) -0.005(4)
C4 0.024(5) 0.019(5) 0.033(6) 0.000(4) 0.000(4) 0.000(4)
C5 0.026(5) 0.017(5) 0.031(6) 0.003(4) 0.013(4) -0.007(4)
C6 0.025(5) 0.017(5) 0.038(6) 0.001(4) 0.010(5) -0.003(4)
C7 0.018(5) 0.022(5) 0.028(5) 0.004(4) 0.007(4) 0.001(4)
C8 0.015(4) 0.020(5) 0.026(5) 0.000(4) 0.005(4) -0.002(4)
C9 0.026(5) 0.017(5) 0.032(6) 0.002(4) 0.011(4) 0.000(4)
C10 0.027(6) 0.020(5) 0.036(6) 0.004(5) 0.012(4) 0.003(4)
C11 0.030(6) 0.018(5) 0.041(6) 0.001(5) 0.012(5) 0.000(5)
C12 0.027(5) 0.018(5) 0.027(5) 0.009(4) 0.004(4) 0.008(4)
C13 0.033(6) 0.028(6) 0.024(5) -0.003(4) 0.008(4) 0.000(5)
C14 0.026(5) 0.018(5) 0.021(5) -0.001(4) 0.004(4) 0.006(4)
C15 0.027(6) 0.029(6) 0.038(6) 0.002(5) 0.008(5) 0.006(5)
C16 0.049(7) 0.026(6) 0.024(5) -0.001(4) 0.015(5) 0.010(5)
C17 0.041(7) 0.033(6) 0.019(5) -0.006(4) 0.005(5) 0.001(5)
C18 0.030(6) 0.022(6) 0.035(6) -0.007(5) -0.001(5) 0.007(5)
C19 0.026(5) 0.027(6) 0.024(5) 0.002(4) 0.005(4) 0.003(4)
C20 0.020(5) 0.023(5) 0.034(6) -0.004(5) 0.003(4) -0.003(4)
C21 0.023(5) 0.019(5) 0.023(5) -0.004(4) 0.005(4) 0.001(4)
C22 0.032(6) 0.019(5) 0.035(6) -0.003(5) 0.009(5) -0.004(4)
C23 0.038(6) 0.012(5) 0.043(7) 0.001(4) 0.015(5) -0.005(4)
C24 0.036(6) 0.028(6) 0.025(5) 0.001(4) 0.008(5) 0.002(5)
C25 0.025(5) 0.019(5) 0.032(6) -0.005(4) 0.007(4) -0.001(4)
C26 0.026(6) 0.021(5) 0.040(6) -0.003(5) 0.011(5) 0.000(4)
C27 0.021(4) 0.014(4) 0.056(5) -0.016(3) 0.024(3) -0.003(3)
C28 0.021(4) 0.014(4) 0.056(5) -0.016(3) 0.024(3) -0.003(3)
C29 0.027(6) 0.012(5) 0.057(8) -0.002(5) 0.006(5) -0.008(4)
C30 0.035(7) 0.014(5) 0.055(8) -0.007(5) 0.004(6) -0.001(5)
C31 0.035(7) 0.026(6) 0.056(8) 0.005(6) 0.002(6) -0.002(5)
C32 0.035(7) 0.025(6) 0.048(8) 0.012(5) 0.003(6) -0.009(5)
C33 0.046(7) 0.028(6) 0.028(6) 0.003(5) 0.004(5) -0.011(5)

loop_
_atom_type_symbol
_atom_type_description
_atom_type_scat_dispersion_real
_atom_type_scat_dispersion_imag
_atom_type_scat_source
C C 0.0033 0.0016 'International Tables Vol C Tables 4.2.6.8 and 6.1.1.4'
H H 0.0000 0.0000 'International Tables Vol C Tables 4.2.6.8 and 6.1.1.4'
N N 0.0061 0.0033 'International Tables Vol C Tables 4.2.6.8 and 6.1.1.4'
O O 0.0106 0.0060 'International Tables Vol C Tables 4.2.6.8 and 6.1.1.4'
F F 0.0171 0.0103 'International Tables Vol C Tables 4.2.6.8 and 6.1.1.4'
Ir Ir -1.4442 7.9887 'International Tables Vol C Tables 4.2.6.8 and 6.1.1.4'

loop_
_geom_angle_atom_site_label_1
_geom_angle_atom_site_label_2
_geom_angle_atom_site_label_3
_geom_angle
C26 Ir C13 87.3(5)
C26 Ir N2 80.4(4)
C13 Ir N2 97.2(4)
C26 Ir N1 101.8(4)
C13 Ir N1 79.9(4)
N2 Ir N1 176.2(3)
C26 Ir O3 102.8(4)
C13 Ir O3 169.4(4)
N2 Ir O3 87.6(3)
N1 Ir O3 94.9(3)
C26 Ir O4 161.2(4)
C13 Ir O4 110.9(4)
N2 Ir O4 92.3(3)
N1 Ir O4 86.4(3)
O3 Ir O4 59.3(3)
C26 Ir C27 131.8(4)
C13 Ir C27 140.9(4)
N2 Ir C27 90.5(4)
N1 Ir C27 90.2(4)
O3 Ir C27 29.1(3)
O4 Ir C27 30.2(3)
C7 O1 C6 105.0(8)
C20 O2 C19 103.7(8)
C27 O3 Ir 92.2(6)
C27 O4 Ir 90.0(6)
C7 N1 C1 106.2(9)
C7 N1 Ir 114.4(7)
C1 N1 Ir 138.9(7)
C20 N2 C14 104.9(9)
C20 N2 Ir 113.3(7)
C14 N2 Ir 141.8(8)
C2 C1 N1 133.5(10)
C2 C1 C6 120.7(9)
N1 C1 C6 105.8(9)
C3 C2 C1 116.7(10)
C3 C2 H2A 121.6
C1 C2 H2A 121.6
C2 C3 C4 122.4(10)
C2 C3 H3A 118.8
C4 C3 H3A 118.8
C3 C4 C5 121.4(10)
C3 C4 H4A 119.3
C5 C4 H4A 119.3
C6 C5 C4 115.6(10)
C6 C5 H5A 122.2
C4 C5 H5A 122.2
C5 C6 O1 127.9(10)
C5 C6 C1 123.0(10)
O1 C6 C1 109.0(9)
N1 C7 O1 114.0(9)
N1 C7 C8 118.0(9)
O1 C7 C8 127.9(9)
C9 C8 C13 125.0(10)
C9 C8 C7 122.6(9)
C13 C8 C7 112.4(9)
C10 C9 C8 115.6(10)
C10 C9 H9A 122.2
C8 C9 H9A 122.2
C9 C10 F1 118.4(10)
C9 C10 C11 124.6(10)
F1 C10 C11 117.1(10)
C12 C11 C10 116.5(11)
C12 C11 H11A 121.8
C10 C11 H11A 121.8
F2 C12 C11 115.8(10)
F2 C12 C13 118.5(9)
C11 C12 C13 125.7(11)
C12 C13 C8 112.7(10)
C12 C13 Ir 132.3(9)
C8 C13 Ir 115.0(8)
C19 C14 N2 108.1(9)
C19 C14 C15 122.3(10)
N2 C14 C15 129.6(10)
C14 C15 C16 115.5(11)
C14 C15 H15A 122.3
C16 C15 H15A 122.3
C17 C16 C15 120.9(11)
C17 C16 H16A 119.6
C15 C16 H16A 119.6
C16 C17 C18 122.8(11)
C16 C17 H17A 118.6
C18 C17 H17A 118.6
C19 C18 C17 114.9(11)
C19 C18 H18A 122.5
C17 C18 H18A 122.5
C14 C19 C18 123.6(11)
C14 C19 O2 109.9(9)
C18 C19 O2 126.5(10)
N2 C20 O2 113.4(10)
N2 C20 C21 119.6(9)
O2 C20 C21 127.0(10)
C22 C21 C26 124.0(10)
C22 C21 C20 125.0(10)
C26 C21 C20 111.0(9)
C23 C22 C21 117.6(10)
C23 C22 H22A 121.2
C21 C22 H22A 121.2
F3 C23 C22 120.0(11)
F3 C23 C24 117.2(10)
C22 C23 C24 122.8(10)
C25 C24 C23 117.4(10)
C25 C24 H24A 121.3
C23 C24 H24A 121.3
F4 C25 C24 116.5(10)
F4 C25 C26 118.9(9)
C24 C25 C26 124.4(10)
C21 C26 C25 113.8(10)
C21 C26 Ir 115.6(8)
C25 C26 Ir 130.6(8)
O3 C27 O4 118.4(10)
O3 C27 C28 119.8(9)
O4 C27 C28 121.8(10)
O3 C27 Ir 58.6(5)
O4 C27 Ir 59.8(5)
C28 C27 Ir 176.1(10)
C27 C28 C29 121.8(9)
C27 C28 C33 120.6(9)
C29 C28 C33 116.5(11)
C30 C29 C28 121.6(11)
C30 C29 H29A 119.2
C28 C29 H29A 119.2
C31 C30 C29 119.1(12)
C31 C30 H30A 120.4
C29 C30 H30A 120.4
C32 C31 C30 121.8(11)
C32 C31 H31A 119.1
C30 C31 H31A 119.1
C31 C32 C33 119.3(12)
C31 C32 H32A 120.4
C33 C32 H32A 120.4
C32 C33 C28 120.6(12)
C32 C33 H33A 119.7
C28 C33 H33A 119.7

loop_
_geom_bond_atom_site_label_1
_geom_bond_atom_site_label_2
_geom_bond_distance
Ir C26 2.011(11)
Ir C13 2.019(11)
Ir N2 2.022(8)
Ir N1 2.044(9)
Ir O3 2.198(7)
Ir O4 2.222(7)
Ir C27 2.572(11)
F1 C10 1.372(12)
F2 C12 1.368(12)
F3 C23 1.349(12)
F4 C25 1.375(12)
O1 C7 1.335(13)
O1 C6 1.376(13)
O2 C20 1.358(13)
O2 C19 1.379(13)
O3 C27 1.253(13)
O4 C27 1.294(12)
N1 C7 1.327(14)
N1 C1 1.398(13)
N2 C20 1.342(14)
N2 C14 1.385(14)
C1 C2 1.386(15)
C1 C6 1.402(15)
C2 C3 1.380(15)
C2 H2A 0.9500
C3 C4 1.391(15)
C3 H3A 0.9500
C4 C5 1.401(15)
C4 H4A 0.9500
C5 C6 1.379(15)
C5 H5A 0.9500
C7 C8 1.445(14)
C8 C9 1.419(14)
C8 C13 1.412(15)
C9 C10 1.348(15)
C9 H9A 0.9500
C10 C11 1.376(16)
C11 C12 1.387(15)
C11 H11A 0.9500
C12 C13 1.384(15)
C14 C19 1.357(16)
C14 C15 1.399(16)
C15 C16 1.407(16)
C15 H15A 0.9500
C16 C17 1.388(18)
C16 H16A 0.9500
C17 C18 1.397(18)
C17 H17A 0.9500
C18 C19 1.378(15)
C18 H18A 0.9500
C20 C21 1.431(15)
C21 C22 1.399(15)
C21 C26 1.411(15)
C22 C23 1.357(16)
C22 H22A 0.9500
C23 C24 1.391(17)
C24 C25 1.383(16)
C24 H24A 0.9500
C25 C26 1.402(16)
C27 C28 1.440(15)
C28 C29 1.403(15)
C28 C33 1.437(16)
C29 C30 1.396(15)
C29 H29A 0.9500
C30 C31 1.380(18)
C30 H30A 0.9500
C31 C32 1.378(19)
C31 H31A 0.9500
C32 C33 1.393(17)
C32 H32A 0.9500
C33 H33A 0.9500
